data_7701356
loop_
_publ_author_name
'Shimamura, Takehiko'
'Maeno, Yuki'
'Kubo, Kazuyuki'
'Kume, Shoko'
'Greco, Claudio'
'Mizuta, Tsutomu'

_publ_section_title
;
 Protonation and Electrochemical Properties of Bisphosphide Diiron
 Hexacarbonyl Complex Bearing Amino Groups on the Bridge
;
_journal_name_full 'Dalton Transactions'
_journal_paper_doi 10.1039/C9DT03427G
_journal_year 2019
_chemical_formula_sum 'C24 H26 Fe2 N2 O6 P2'
_chemical_formula_weight 612.11
_space_group_crystal_system monoclinic
_space_group_IT_number 14
_space_group_name_Hall '-P 2yn'
_space_group_name_H-M_alt 'P 1 21/n 1'
_symmetry_space_group_name_Hall '-P 2yn'
_symmetry_space_group_name_H-M 'P 1 21/n 1'
_atom_sites_solution_hydrogens geom
_audit_update_record
;
2019-08-22 deposited with the CCDC.    2019-10-10 downloaded from the CCDC.
;
_cell_angle_alpha 90
_cell_angle_beta 107.151(2)
_cell_angle_gamma 90
_cell_formula_units_Z 4
_cell_length_a 12.352(3)
_cell_length_b 12.479(3)
_cell_length_c 17.703(4)
_cell_measurement_reflns_used 1408
_cell_measurement_temperature 100.0(2)
_cell_measurement_theta_max 27.9233
_cell_measurement_theta_min 2.3809
_cell_volume 2607.4(11)
_computing_cell_refinement 'SAINT V8.34A (Bruker AXS Inc., 2013)'
_computing_data_collection 'APEX2(Bruker AXS)'
_computing_data_reduction 'SAINT V8.34A (Bruker AXS Inc., 2013)'
_computing_molecular_graphics 'XSHELL V6.3.1(Bruker AXS)'
_computing_publication_material 'Generate Report (Bruker AXS)'
_diffrn_ambient_temperature 100.0(2)
_diffrn_detector_area_resol_mean 8.3333
_diffrn_measured_fraction_theta_full 0.992
_diffrn_measured_fraction_theta_max 0.992
_diffrn_measurement_device_type 'Bruker D8 goniometer'
_diffrn_measurement_method 'omega scans'
_diffrn_radiation_monochromator 'multilayered conforcal mirror'
_diffrn_radiation_type MoKa
_diffrn_radiation_wavelength 0.71073
_diffrn_reflns_av_R_equivalents 0.0249
_diffrn_reflns_av_unetI/netI 0.0291
_diffrn_reflns_limit_h_max 16
_diffrn_reflns_limit_h_min -16
_diffrn_reflns_limit_k_max 9
_diffrn_reflns_limit_k_min -16
_diffrn_reflns_limit_l_max 23
_diffrn_reflns_limit_l_min -23
_diffrn_reflns_number 15432
_diffrn_reflns_theta_full 27.90
_diffrn_reflns_theta_max 27.90
_diffrn_reflns_theta_min 1.79
_diffrn_source 'rotating-anode X-ray tube'
_diffrn_source_type 'Bruker Turbo X-ray Source'
_exptl_absorpt_coefficient_mu 1.277
_exptl_absorpt_correction_T_max 0.90
_exptl_absorpt_correction_T_min 0.82
_exptl_absorpt_correction_type multi-scan
_exptl_absorpt_process_details 'SADABS V2012/1 (Bruker AXS Inc.)'
_exptl_crystal_colour 'clear light yellow'
_exptl_crystal_density_diffrn 1.559
_exptl_crystal_density_method 'not measured'
_exptl_crystal_description block
_exptl_crystal_F_000 1256
_exptl_crystal_size_max 0.122
_exptl_crystal_size_mid 0.113
_exptl_crystal_size_min 0.087
_refine_diff_density_max 0.443
_refine_diff_density_min -0.198
_refine_ls_extinction_method none
_refine_ls_goodness_of_fit_ref 1.039
_refine_ls_hydrogen_treatment constr
_refine_ls_matrix_type full
_refine_ls_number_parameters 329
_refine_ls_number_reflns 6180
_refine_ls_number_restraints 0
_refine_ls_restrained_S_all 1.039
_refine_ls_R_factor_all 0.0293
_refine_ls_R_factor_gt 0.0250
_refine_ls_shift/su_max 0.003
_refine_ls_shift/su_mean 0.000
_refine_ls_structure_factor_coef Fsqd
_refine_ls_weighting_details 'w=1/[\s^2^(Fo^2^)+(0.0322P)^2^+1.0267P] where P=(Fo^2^+2Fc^2^)/3'
_refine_ls_weighting_scheme calc
_refine_ls_wR_factor_gt 0.0644
_refine_ls_wR_factor_ref 0.0669
_reflns_number_gt 5526
_reflns_number_total 6180
_reflns_threshold_expression 'I > 2\s(I)'
_cod_data_source_file c9dt03427g2.cif
_cod_data_source_block I
_cod_original_cell_volume 2607.4(9)
_cod_database_code 7701356

loop_
_space_group_symop_operation_xyz
'x, y, z'
'-x+1/2, y+1/2, -z+1/2'
'-x, -y, -z'
'x-1/2, -y-1/2, z-1/2'

loop_
_atom_site_type_symbol
_atom_site_label
_atom_site_fract_x
_atom_site_fract_y
_atom_site_fract_z
_atom_site_U_iso_or_equiv
_atom_site_adp_type
_atom_site_calc_flag
_atom_site_refinement_flags_adp
_atom_site_refinement_flags_posn
_atom_site_occupancy
Fe Fe1 0.86580(2) 0.77024(2) 1.02822(2) 0.01155(6) Uani d . . 1
Fe Fe2 0.75455(2) 0.63699(2) 0.91974(2) 0.01231(6) Uani d . . 1
P P1 0.75520(3) 0.81484(3) 0.91060(2) 0.01020(8) Uani d . . 1
P P2 0.70555(3) 0.68828(3) 1.02497(2) 0.01162(8) Uani d . . 1
O O7 0.53041(10) 0.60888(11) 0.80580(7) 0.0298(3) Uani d . . 1
O O8 0.82578(13) 0.42230(10) 0.98443(8) 0.0392(3) Uani d . . 1
O O9 0.92334(10) 0.62061(10) 0.83257(7) 0.0262(3) Uani d . . 1
O O10 0.85798(9) 0.95226(10) 1.13026(7) 0.0243(3) Uani d . . 1
O O11 0.99369(10) 0.60936(11) 1.14127(8) 0.0314(3) Uani d . . 1
O O12 1.06910(9) 0.80849(10) 0.97694(7) 0.0250(3) Uani d . . 1
N N1 0.81176(10) 0.87530(10) 0.84676(7) 0.0129(2) Uani d . . 1
N N2 0.70775(11) 0.60647(10) 1.10035(7) 0.0155(3) Uani d . . 1
C C1 0.57306(12) 0.76343(11) 1.00285(8) 0.0125(3) Uani d . . 1
C C2 0.49407(13) 0.73494(12) 1.04063(9) 0.0165(3) Uani d . . 1
H H2 0.5114 0.6786 1.0783 0.02 Uiso calc U R 1
C C3 0.38855(13) 0.78719(13) 1.02479(9) 0.0195(3) Uani d . . 1
H H3 0.3356 0.7652 1.0512 0.023 Uiso calc U R 1
C C4 0.36230(12) 0.86921(13) 0.97159(9) 0.0181(3) Uani d . . 1
H H4 0.2917 0.9051 0.9619 0.022 Uiso calc U R 1
C C5 0.41065(12) 0.98556(12) 0.87469(9) 0.0163(3) Uani d . . 1
H H5 0.3409 1.0224 0.8666 0.02 Uiso calc U R 1
C C6 0.48187(12) 1.01441(12) 0.83221(9) 0.0166(3) Uani d . . 1
H H6 0.4617 1.0709 0.7947 0.02 Uiso calc U R 1
C C7 0.58546(12) 0.96017(12) 0.84418(8) 0.0140(3) Uani d . . 1
H H7 0.6334 0.9794 0.8132 0.017 Uiso calc U R 1
C C8 0.61932(11) 0.87967(11) 0.89987(8) 0.0115(3) Uani d . . 1
C C9 0.54597(12) 0.84740(11) 0.94488(8) 0.0115(3) Uani d . . 1
C C10 0.43948(12) 0.90128(12) 0.93069(8) 0.0139(3) Uani d . . 1
C C11 0.88438(13) 0.97060(12) 0.86972(9) 0.0185(3) Uani d . . 1
H H11A 0.9526 0.9602 0.8521 0.022 Uiso calc U R 1
H H11B 0.9099 0.975 0.9282 0.022 Uiso calc U R 1
C C12 0.83082(13) 1.07752(12) 0.83744(9) 0.0202(3) Uani d . . 1
H H12A 0.7951 1.0715 0.7803 0.03 Uiso calc U R 1
H H12B 0.8895 1.1331 0.848 0.03 Uiso calc U R 1
H H12C 0.7734 1.0968 0.8633 0.03 Uiso calc U R 1
C C13 0.77000(14) 0.85124(13) 0.76176(9) 0.0205(3) Uani d . . 1
H H13A 0.7192 0.9099 0.7348 0.025 Uiso calc U R 1
H H13B 0.7248 0.7845 0.7542 0.025 Uiso calc U R 1
C C14 0.86424(19) 0.83806(16) 0.72340(12) 0.0367(5) Uani d . . 1
H H14A 0.905 0.906 0.7262 0.055 Uiso calc U R 1
H H14B 0.8316 0.8172 0.668 0.055 Uiso calc U R 1
H H14C 0.9169 0.7824 0.7514 0.055 Uiso calc U R 1
C C15 0.75452(14) 0.64391(13) 1.18273(9) 0.0200(3) Uani d . . 1
H H15A 0.7919 0.7139 1.182 0.024 Uiso calc U R 1
H H15B 0.8137 0.5927 1.2113 0.024 Uiso calc U R 1
C C16 0.66940(16) 0.65649(15) 1.22909(10) 0.0268(4) Uani d . . 1
H H16A 0.6157 0.7136 1.2054 0.04 Uiso calc U R 1
H H16B 0.7094 0.6749 1.2841 0.04 Uiso calc U R 1
H H16C 0.6283 0.589 1.2277 0.04 Uiso calc U R 1
C C17 0.64776(14) 0.50301(12) 1.08855(9) 0.0200(3) Uani d . . 1
H H17A 0.628 0.4834 1.0319 0.024 Uiso calc U R 1
H H17B 0.5762 0.5111 1.1024 0.024 Uiso calc U R 1
C C18 0.71694(17) 0.41259(14) 1.13775(10) 0.0288(4) Uani d . . 1
H H18A 0.7905 0.4078 1.1275 0.043 Uiso calc U R 1
H H18B 0.6761 0.3447 1.1234 0.043 Uiso calc U R 1
H H18C 0.7286 0.4271 1.194 0.043 Uiso calc U R 1
C C19 0.61900(14) 0.61658(12) 0.85002(9) 0.0191(3) Uani d . . 1
C C20 0.79642(14) 0.50567(13) 0.96066(10) 0.0229(3) Uani d . . 1
C C21 0.85599(13) 0.62830(12) 0.86491(9) 0.0173(3) Uani d . . 1
C C22 0.86242(12) 0.88194(12) 1.08978(9) 0.0156(3) Uani d . . 1
C C23 0.94289(13) 0.67183(13) 1.09825(9) 0.0194(3) Uani d . . 1
C C24 0.98975(13) 0.79492(12) 0.99618(9) 0.0167(3) Uani d . . 1

loop_
_atom_site_aniso_label
_atom_site_aniso_U_11
_atom_site_aniso_U_22
_atom_site_aniso_U_33
_atom_site_aniso_U_12
_atom_site_aniso_U_13
_atom_site_aniso_U_23
Fe1 0.00943(10) 0.01168(11) 0.01206(10) 0.00099(7) 0.00086(8) 0.00060(7)
Fe2 0.01410(11) 0.00947(10) 0.01315(10) 0.00057(7) 0.00367(8) -0.00057(7)
P1 0.00952(16) 0.01005(17) 0.01072(16) 0.00022(13) 0.00248(13) -0.00011(13)
P2 0.01191(17) 0.01088(17) 0.01107(17) -0.00013(13) 0.00183(13) 0.00113(13)
O7 0.0211(6) 0.0381(7) 0.0262(6) -0.0076(5) 0.0007(5) -0.0073(6)
O8 0.0589(9) 0.0183(7) 0.0470(8) 0.0148(6) 0.0256(7) 0.0116(6)
O9 0.0287(6) 0.0235(6) 0.0321(7) 0.0067(5) 0.0177(5) 0.0009(5)
O10 0.0156(5) 0.0263(6) 0.0306(6) -0.0008(5) 0.0064(5) -0.0122(5)
O11 0.0241(6) 0.0314(7) 0.0340(7) 0.0086(5) 0.0012(5) 0.0153(6)
O12 0.0164(6) 0.0303(7) 0.0297(6) 0.0030(5) 0.0087(5) 0.0048(5)
N1 0.0129(6) 0.0131(6) 0.0132(6) -0.0022(5) 0.0046(5) 0.0002(5)
N2 0.0189(6) 0.0142(6) 0.0116(6) -0.0024(5) 0.0019(5) 0.0025(5)
C1 0.0116(7) 0.0134(7) 0.0117(6) -0.0007(5) 0.0019(5) -0.0020(5)
C2 0.0174(7) 0.0181(7) 0.0139(7) -0.0008(6) 0.0048(6) 0.0023(6)
C3 0.0160(7) 0.0259(8) 0.0193(8) -0.0019(6) 0.0096(6) 0.0007(6)
C4 0.0123(7) 0.0236(8) 0.0187(7) 0.0016(6) 0.0052(6) -0.0021(6)
C5 0.0119(7) 0.0176(7) 0.0181(7) 0.0040(6) 0.0021(5) -0.0002(6)
C6 0.0160(7) 0.0147(7) 0.0169(7) 0.0031(6) 0.0015(6) 0.0036(6)
C7 0.0133(7) 0.0144(7) 0.0139(7) -0.0008(5) 0.0034(5) 0.0008(5)
C8 0.0096(6) 0.0123(6) 0.0113(6) -0.0007(5) 0.0009(5) -0.0018(5)
C9 0.0120(6) 0.0116(6) 0.0096(6) -0.0008(5) 0.0013(5) -0.0025(5)
C10 0.0123(6) 0.0160(7) 0.0128(6) -0.0001(5) 0.0026(5) -0.0023(5)
C11 0.0143(7) 0.0170(7) 0.0216(8) -0.0044(6) 0.0013(6) 0.0026(6)
C12 0.0205(8) 0.0165(7) 0.0201(8) -0.0054(6) 0.0005(6) 0.0018(6)
C13 0.0304(9) 0.0178(8) 0.0156(7) -0.0026(6) 0.0101(6) -0.0025(6)
C14 0.0608(13) 0.0257(9) 0.0382(10) 0.0093(9) 0.0371(10) 0.0060(8)
C15 0.0238(8) 0.0206(8) 0.0132(7) -0.0027(6) 0.0018(6) 0.0022(6)
C16 0.0326(9) 0.0316(9) 0.0163(8) 0.0010(8) 0.0072(7) 0.0017(7)
C17 0.0239(8) 0.0156(7) 0.0187(7) -0.0040(6) 0.0034(6) 0.0037(6)
C18 0.0422(10) 0.0171(8) 0.0246(8) 0.0010(7) 0.0061(7) 0.0061(7)
C19 0.0231(8) 0.0165(7) 0.0196(7) -0.0032(6) 0.0092(6) -0.0040(6)
C20 0.0295(9) 0.0181(8) 0.0244(8) 0.0022(7) 0.0129(7) 0.0004(7)
C21 0.0205(7) 0.0111(7) 0.0189(7) 0.0021(6) 0.0040(6) -0.0009(6)
C22 0.0079(6) 0.0201(7) 0.0173(7) -0.0008(5) 0.0014(5) 0.0005(6)
C23 0.0145(7) 0.0210(8) 0.0213(8) -0.0014(6) 0.0030(6) 0.0003(6)
C24 0.0158(7) 0.0155(7) 0.0164(7) 0.0025(6) 0.0010(6) 0.0009(6)

loop_
_atom_type_symbol
_atom_type_description
_atom_type_scat_dispersion_real
_atom_type_scat_dispersion_imag
_atom_type_scat_source
C C 0.0033 0.0016 'International Tables Vol C Tables 4.2.6.8 and 6.1.1.4'
H H 0.0000 0.0000 'International Tables Vol C Tables 4.2.6.8 and 6.1.1.4'
N N 0.0061 0.0033 'International Tables Vol C Tables 4.2.6.8 and 6.1.1.4'
O O 0.0106 0.0060 'International Tables Vol C Tables 4.2.6.8 and 6.1.1.4'
P P 0.1023 0.0942 'International Tables Vol C Tables 4.2.6.8 and 6.1.1.4'
Fe Fe 0.3463 0.8444 'International Tables Vol C Tables 4.2.6.8 and 6.1.1.4'

loop_
_geom_angle_atom_site_label_1
_geom_angle_atom_site_label_2
_geom_angle_atom_site_label_3
_geom_angle
C22 Fe1 C23 102.45(7)
C22 Fe1 C24 103.52(7)
C23 Fe1 C24 90.42(7)
C22 Fe1 P1 105.17(5)
C23 Fe1 P1 151.36(5)
C24 Fe1 P1 90.40(5)
C22 Fe1 P2 101.29(5)
C23 Fe1 P2 89.43(5)
C24 Fe1 P2 154.61(5)
P1 Fe1 P2 77.950(17)
C22 Fe1 Fe2 148.21(5)
C23 Fe1 Fe2 97.40(5)
C24 Fe1 Fe2 100.88(5)
P1 Fe1 Fe2 54.410(15)
P2 Fe1 Fe2 54.028(13)
C19 Fe2 C21 106.21(7)
C19 Fe2 C20 104.35(8)
C21 Fe2 C20 89.95(7)
C19 Fe2 P2 100.95(5)
C21 Fe2 P2 151.24(5)
C20 Fe2 P2 92.40(5)
C19 Fe2 P1 96.60(5)
C21 Fe2 P1 90.16(5)
C20 Fe2 P1 158.13(6)
P2 Fe2 P1 77.337(16)
C19 Fe2 Fe1 141.80(5)
C21 Fe2 Fe1 97.83(5)
C20 Fe2 Fe1 104.91(6)
P2 Fe2 Fe1 53.937(15)
P1 Fe2 Fe1 53.454(14)
N1 P1 C8 106.53(6)
N1 P1 Fe1 119.16(5)
C8 P1 Fe1 120.48(5)
N1 P1 Fe2 120.65(5)
C8 P1 Fe2 115.31(5)
Fe1 P1 Fe2 72.135(13)
N2 P2 C1 106.68(7)
N2 P2 Fe1 117.18(5)
C1 P2 Fe1 120.42(5)
N2 P2 Fe2 123.35(5)
C1 P2 Fe2 114.70(5)
Fe1 P2 Fe2 72.035(15)
C13 N1 C11 116.65(12)
C13 N1 P1 120.58(10)
C11 N1 P1 121.28(10)
C17 N2 C15 116.83(12)
C17 N2 P2 122.17(10)
C15 N2 P2 120.26(10)
C2 C1 C9 119.00(13)
C2 C1 P2 118.69(11)
C9 C1 P2 122.24(11)
C1 C2 C3 121.86(14)
C1 C2 H2 119.1
C3 C2 H2 119.1
C4 C3 C2 120.15(14)
C4 C3 H3 119.9
C2 C3 H3 119.9
C3 C4 C10 120.47(14)
C3 C4 H4 119.8
C10 C4 H4 119.8
C6 C5 C10 120.80(13)
C6 C5 H5 119.6
C10 C5 H5 119.6
C5 C6 C7 119.72(14)
C5 C6 H6 120.1
C7 C6 H6 120.1
C8 C7 C6 121.82(14)
C8 C7 H7 119.1
C6 C7 H7 119.1
C7 C8 C9 119.58(13)
C7 C8 P1 118.20(11)
C9 C8 P1 122.18(10)
C8 C9 C10 118.06(13)
C8 C9 C1 123.48(13)
C10 C9 C1 118.46(13)
C4 C10 C5 120.00(13)
C4 C10 C9 120.02(13)
C5 C10 C9 119.97(13)
N1 C11 C12 116.22(12)
N1 C11 H11A 108.2
C12 C11 H11A 108.2
N1 C11 H11B 108.2
C12 C11 H11B 108.2
H11A C11 H11B 107.4
C11 C12 H12A 109.5
C11 C12 H12B 109.5
H12A C12 H12B 109.5
C11 C12 H12C 109.5
H12A C12 H12C 109.5
H12B C12 H12C 109.5
N1 C13 C14 113.30(15)
N1 C13 H13A 108.9
C14 C13 H13A 108.9
N1 C13 H13B 108.9
C14 C13 H13B 108.9
H13A C13 H13B 107.7
C13 C14 H14A 109.5
C13 C14 H14B 109.5
H14A C14 H14B 109.5
C13 C14 H14C 109.5
H14A C14 H14C 109.5
H14B C14 H14C 109.5
N2 C15 C16 115.74(13)
N2 C15 H15A 108.3
C16 C15 H15A 108.3
N2 C15 H15B 108.3
C16 C15 H15B 108.3
H15A C15 H15B 107.4
C15 C16 H16A 109.5
C15 C16 H16B 109.5
H16A C16 H16B 109.5
C15 C16 H16C 109.5
H16A C16 H16C 109.5
H16B C16 H16C 109.5
N2 C17 C18 113.22(13)
N2 C17 H17A 108.9
C18 C17 H17A 108.9
N2 C17 H17B 108.9
C18 C17 H17B 108.9
H17A C17 H17B 107.7
C17 C18 H18A 109.5
C17 C18 H18B 109.5
H18A C18 H18B 109.5
C17 C18 H18C 109.5
H18A C18 H18C 109.5
H18B C18 H18C 109.5
O7 C19 Fe2 176.42(15)
O8 C20 Fe2 177.05(15)
O9 C21 Fe2 177.24(14)
O10 C22 Fe1 177.97(14)
O11 C23 Fe1 178.07(15)
O12 C24 Fe1 178.43(14)

loop_
_geom_bond_atom_site_label_1
_geom_bond_atom_site_label_2
_geom_bond_distance
Fe1 C22 1.7775(16)
Fe1 C23 1.8043(16)
Fe1 C24 1.8090(16)
Fe1 P1 2.1986(5)
Fe1 P2 2.2135(6)
Fe1 Fe2 2.6048(4)
Fe2 C19 1.7812(16)
Fe2 C21 1.8003(16)
Fe2 C20 1.8046(17)
Fe2 P2 2.2161(5)
Fe2 P1 2.2255(6)
P1 N1 1.6735(13)
P1 C8 1.8218(15)
P2 N2 1.6741(13)
P2 C1 1.8257(15)
O7 C19 1.1463(19)
O8 C20 1.141(2)
O9 C21 1.1445(19)
O10 C22 1.1445(19)
O11 C23 1.1401(19)
O12 C24 1.141(2)
N1 C13 1.4707(19)
N1 C11 1.4728(19)
N2 C17 1.4725(19)
N2 C15 1.4772(19)
C1 C2 1.382(2)
C1 C9 1.435(2)
C2 C3 1.410(2)
C2 H2 0.95
C3 C4 1.364(2)
C3 H3 0.95
C4 C10 1.414(2)
C4 H4 0.95
C5 C6 1.363(2)
C5 C10 1.417(2)
C5 H5 0.95
C6 C7 1.407(2)
C6 H6 0.95
C7 C8 1.383(2)
C7 H7 0.95
C8 C9 1.4297(19)
C9 C10 1.432(2)
C11 C12 1.524(2)
C11 H11A 0.99
C11 H11B 0.99
C12 H12A 0.98
C12 H12B 0.98
C12 H12C 0.98
C13 C14 1.520(2)
C13 H13A 0.99
C13 H13B 0.99
C14 H14A 0.98
C14 H14B 0.98
C14 H14C 0.98
C15 C16 1.521(2)
C15 H15A 0.99
C15 H15B 0.99
C16 H16A 0.98
C16 H16B 0.98
C16 H16C 0.98
C17 C18 1.524(2)
C17 H17A 0.99
C17 H17B 0.99
C18 H18A 0.98
C18 H18B 0.98
C18 H18C 0.98
